data_7203600
loop_
_publ_author_name
'Berner, D.'
'Klein, C.'
'Nazeeruddin, Md. K.'
'De Angelis, Filippo'
'Castellani, M.'
'Bugnon, Ph.'
'Scopelliti, R.'
'Zuppiroli, L.'
'Graetzel, M.'

_publ_section_title
;
 Efficient blue light-emitting diodes based on a classical ?push?pull?
 architecture molecule
 4,4?-di-(2-(2,5-dimethoxyphenyl)ethenyl)-2,2?-bipyridine
;
_journal_issue 46
_journal_name_full 'Journal of Materials Chemistry'
_journal_page_first 4468
_journal_paper_doi 10.1039/b610880f
_journal_volume 16
_journal_year 2006
_chemical_formula_moiety 'C30 H28 N2 O4'
_chemical_formula_sum 'C30 H28 N2 O4'
_chemical_formula_weight 480.54
_chemical_name_systematic
;
?
;
_space_group_IT_number 14
_symmetry_cell_setting monoclinic
_symmetry_space_group_name_Hall '-P 2yn'
_symmetry_space_group_name_H-M 'P 1 21/n 1'
_atom_sites_solution_hydrogens geom
_atom_sites_solution_primary direct
_atom_sites_solution_secondary difmap
_audit_creation_method SHELXL-97
_cell_angle_alpha 90.00
_cell_angle_beta 99.379(7)
_cell_angle_gamma 90.00
_cell_formula_units_Z 2
_cell_length_a 7.6670(8)
_cell_length_b 13.7182(13)
_cell_length_c 11.7334(8)
_cell_measurement_reflns_used 2776
_cell_measurement_temperature 140(2)
_cell_measurement_theta_max 27.7501
_cell_measurement_theta_min 2.9411
_cell_volume 1217.59(19)
_computing_cell_refinement 'Oxford Diffraction, CrysAlis RED'
_computing_data_collection 'Oxford Diffraction, CrysAlis CCD'
_computing_data_reduction 'Oxford Diffraction, CrysAlis RED'
_computing_molecular_graphics 'Bruker SHELXTL'
_computing_publication_material 'Bruker SHELXTL'
_computing_structure_refinement 'SHELXL-97 (Sheldrick, 1997)'
_computing_structure_solution 'SHELXS-97 (Sheldrick, 1990)'
_diffrn_ambient_temperature 140(2)
_diffrn_measured_fraction_theta_full 0.974
_diffrn_measured_fraction_theta_max 0.974
_diffrn_measurement_device_type 'Oxford Diffraction KM4/Sapphire CCD'
_diffrn_measurement_method 'phi and omega scans'
_diffrn_radiation_monochromator graphite
_diffrn_radiation_source 'fine-focus sealed tube'
_diffrn_radiation_type MoK\a
_diffrn_radiation_wavelength 0.71073
_diffrn_reflns_av_R_equivalents 0.0426
_diffrn_reflns_av_sigmaI/netI 0.0680
_diffrn_reflns_limit_h_max 8
_diffrn_reflns_limit_h_min -9
_diffrn_reflns_limit_k_max 16
_diffrn_reflns_limit_k_min -16
_diffrn_reflns_limit_l_max 13
_diffrn_reflns_limit_l_min -13
_diffrn_reflns_number 7148
_diffrn_reflns_theta_full 25.02
_diffrn_reflns_theta_max 25.02
_diffrn_reflns_theta_min 3.08
_exptl_absorpt_coefficient_mu 0.087
_exptl_absorpt_correction_T_max 0.9974
_exptl_absorpt_correction_T_min 0.9588
_exptl_absorpt_correction_type multi-scan
_exptl_absorpt_process_details
;
[c.f. r.h. blessing, acta cryst. (1995), a51, 33-38]
;
_exptl_crystal_colour yellow
_exptl_crystal_density_diffrn 1.311
_exptl_crystal_density_method 'not measured'
_exptl_crystal_description prismatic
_exptl_crystal_F_000 508
_exptl_crystal_size_max 0.14
_exptl_crystal_size_mid 0.12
_exptl_crystal_size_min 0.08
_refine_diff_density_max 0.145
_refine_diff_density_min -0.133
_refine_diff_density_rms 0.032
_refine_ls_extinction_method none
_refine_ls_goodness_of_fit_ref 0.865
_refine_ls_hydrogen_treatment riding
_refine_ls_matrix_type full
_refine_ls_number_parameters 163
_refine_ls_number_reflns 2091
_refine_ls_number_restraints 0
_refine_ls_restrained_S_all 0.865
_refine_ls_R_factor_all 0.0873
_refine_ls_R_factor_gt 0.0349
_refine_ls_shift/su_max 0.000
_refine_ls_shift/su_mean 0.000
_refine_ls_structure_factor_coef Fsqd
_refine_ls_weighting_details 'calc w=1/[\s^2^(Fo^2^)+(0.0285P)^2^+0.0000P] where P=(Fo^2^+2Fc^2^)/3'
_refine_ls_weighting_scheme calc
_refine_ls_wR_factor_gt 0.0630
_refine_ls_wR_factor_ref 0.0740
_reflns_number_gt 1225
_reflns_number_total 2091
_reflns_threshold_expression >2sigma(I)
_cod_data_source_file b610880f.txt
_cod_data_source_block n945l
_cod_depositor_comments
;
The following automatic conversions were performed:
'_symmetry_cell_setting' value 'Monoclinic' changed to 'monoclinic'
according to '/home/saulius/struct/CIF-dictionaries/cif_core.dic'
dictionary named 'cif_core.dic' version 2.4.1 from 2010-06-29.

Automatic conversion script
Id: cif_fix_enum 1527 2010-12-29 10:47:43Z saulius 
;
_cod_original_cell_volume 1217.60(19)
_cod_original_sg_symbol_H-M P2(1)/n
_cod_database_code 7203600

loop_
_symmetry_equiv_pos_as_xyz
'x, y, z'
'-x+1/2, y+1/2, -z+1/2'
'-x, -y, -z'
'x-1/2, -y-1/2, z-1/2'

loop_
_atom_site_label
_atom_site_type_symbol
_atom_site_fract_x
_atom_site_fract_y
_atom_site_fract_z
_atom_site_U_iso_or_equiv
_atom_site_adp_type
_atom_site_occupancy
_atom_site_symmetry_multiplicity
_atom_site_calc_flag
_atom_site_refinement_flags
_atom_site_disorder_assembly
_atom_site_disorder_group
O1 O 1.14657(17) 0.01306(8) 0.38657(11) 0.0354(4) Uani 1 1 d . . .
O2 O 0.86993(17) 0.33376(9) 0.13385(12) 0.0418(4) Uani 1 1 d . . .
N1 N 0.01233(19) 0.11040(10) -0.08280(13) 0.0279(4) Uani 1 1 d . . .
C1 C 0.0659(2) 0.03904(12) -0.00579(16) 0.0216(4) Uani 1 1 d . . .
C2 C 0.2337(2) 0.03728(12) 0.05952(15) 0.0249(5) Uani 1 1 d . . .
H2 H 0.2650 -0.0140 0.1134 0.030 Uiso 1 1 calc R . .
C3 C 0.3573(2) 0.10966(12) 0.04743(15) 0.0242(5) Uani 1 1 d . . .
C4 C 0.3022(2) 0.18218(12) -0.03447(15) 0.0263(5) Uani 1 1 d . . .
H4 H 0.3810 0.2327 -0.0481 0.032 Uiso 1 1 calc R . .
C5 C 0.1328(3) 0.17969(12) -0.09500(16) 0.0288(5) Uani 1 1 d . . .
H5 H 0.0982 0.2303 -0.1492 0.035 Uiso 1 1 calc R . .
C6 C 0.5328(3) 0.10710(13) 0.11912(16) 0.0324(5) Uani 1 1 d . . .
H6 H 0.5578 0.0528 0.1694 0.039 Uiso 1 1 calc R . .
C7 C 0.6609(2) 0.17316(13) 0.12104(15) 0.0272(5) Uani 1 1 d . . .
H7 H 0.6355 0.2271 0.0703 0.033 Uiso 1 1 calc R . .
C8 C 0.8361(2) 0.17186(12) 0.19247(15) 0.0237(5) Uani 1 1 d . . .
C9 C 0.9023(2) 0.08976(12) 0.25739(15) 0.0248(5) Uani 1 1 d . . .
H9 H 0.8312 0.0330 0.2566 0.030 Uiso 1 1 calc R . .
C10 C 1.0701(2) 0.09103(13) 0.32244(16) 0.0257(5) Uani 1 1 d . . .
C11 C 1.1745(2) 0.17402(13) 0.32500(16) 0.0287(5) Uani 1 1 d . . .
H11 H 1.2892 0.1747 0.3702 0.034 Uiso 1 1 calc R . .
C12 C 1.1125(2) 0.25533(13) 0.26225(16) 0.0308(5) Uani 1 1 d . . .
H12 H 1.1845 0.3119 0.2642 0.037 Uiso 1 1 calc R . .
C13 C 0.9445(2) 0.25475(13) 0.19599(16) 0.0278(5) Uani 1 1 d . . .
C14 C 1.0430(2) -0.07432(13) 0.38485(17) 0.0386(6) Uani 1 1 d . . .
H14A H 0.9334 -0.0601 0.4145 0.058 Uiso 1 1 calc R . .
H14B H 1.1105 -0.1240 0.4334 0.058 Uiso 1 1 calc R . .
H14C H 1.0144 -0.0985 0.3054 0.058 Uiso 1 1 calc R . .
C15 C 0.9823(2) 0.41069(13) 0.11259(18) 0.0422(6) Uani 1 1 d . . .
H15A H 1.0360 0.4401 0.1861 0.063 Uiso 1 1 calc R . .
H15B H 0.9135 0.4601 0.0644 0.063 Uiso 1 1 calc R . .
H15C H 1.0753 0.3854 0.0725 0.063 Uiso 1 1 calc R . .

loop_
_atom_site_aniso_label
_atom_site_aniso_U_11
_atom_site_aniso_U_22
_atom_site_aniso_U_33
_atom_site_aniso_U_23
_atom_site_aniso_U_13
_atom_site_aniso_U_12
O1 0.0289(8) 0.0304(8) 0.0459(9) 0.0072(7) 0.0029(7) 0.0008(6)
O2 0.0282(8) 0.0330(8) 0.0614(10) 0.0188(7) -0.0011(7) -0.0075(7)
N1 0.0255(10) 0.0280(9) 0.0292(10) 0.0027(7) 0.0018(8) -0.0035(8)
C1 0.0227(11) 0.0237(10) 0.0190(10) -0.0024(8) 0.0048(9) -0.0024(8)
C2 0.0258(12) 0.0251(11) 0.0238(11) 0.0047(8) 0.0036(10) -0.0041(9)
C3 0.0221(11) 0.0271(10) 0.0229(12) -0.0014(9) 0.0026(10) -0.0021(9)
C4 0.0259(12) 0.0244(10) 0.0294(13) -0.0016(9) 0.0072(10) -0.0066(9)
C5 0.0301(13) 0.0269(11) 0.0283(12) 0.0064(9) 0.0018(11) -0.0029(9)
C6 0.0303(12) 0.0332(12) 0.0322(13) 0.0090(9) 0.0006(11) -0.0076(10)
C7 0.0269(12) 0.0258(11) 0.0289(12) 0.0006(9) 0.0040(10) -0.0006(9)
C8 0.0206(11) 0.0270(11) 0.0237(12) -0.0053(9) 0.0046(10) -0.0008(9)
C9 0.0230(12) 0.0263(11) 0.0269(12) -0.0036(9) 0.0090(10) -0.0032(9)
C10 0.0235(12) 0.0300(11) 0.0238(12) 0.0015(9) 0.0039(10) 0.0039(9)
C11 0.0191(11) 0.0351(12) 0.0313(13) -0.0030(9) 0.0021(10) -0.0026(9)
C12 0.0240(12) 0.0299(11) 0.0386(13) -0.0012(10) 0.0053(11) -0.0077(9)
C13 0.0235(12) 0.0265(11) 0.0340(13) 0.0032(10) 0.0064(10) 0.0014(9)
C14 0.0382(13) 0.0293(12) 0.0477(15) 0.0045(10) 0.0056(12) -0.0037(10)
C15 0.0385(13) 0.0341(12) 0.0536(15) 0.0113(10) 0.0062(12) -0.0095(10)

loop_
_atom_type_symbol
_atom_type_description
_atom_type_scat_dispersion_real
_atom_type_scat_dispersion_imag
_atom_type_scat_source
C C 0.0033 0.0016 'International Tables Vol C Tables 4.2.6.8 and 6.1.1.4'
H H 0.0000 0.0000 'International Tables Vol C Tables 4.2.6.8 and 6.1.1.4'
N N 0.0061 0.0033 'International Tables Vol C Tables 4.2.6.8 and 6.1.1.4'
O O 0.0106 0.0060 'International Tables Vol C Tables 4.2.6.8 and 6.1.1.4'

loop_
_geom_angle_atom_site_label_1
_geom_angle_atom_site_label_2
_geom_angle_atom_site_label_3
_geom_angle
_geom_angle_site_symmetry_1
_geom_angle_site_symmetry_3
_geom_angle_publ_flag
C10 O1 C14 116.97(14) . . ?
C13 O2 C15 118.03(15) . . ?
C5 N1 C1 116.30(16) . . ?
N1 C1 C2 122.44(16) . . ?
N1 C1 C1 116.4(2) . 3 ?
C2 C1 C1 121.2(2) . 3 ?
C1 C2 C3 121.05(17) . . ?
C1 C2 H2 119.5 . . ?
C3 C2 H2 119.5 . . ?
C2 C3 C4 116.19(17) . . ?
C2 C3 C6 119.96(17) . . ?
C4 C3 C6 123.84(17) . . ?
C5 C4 C3 119.40(16) . . ?
C5 C4 H4 120.3 . . ?
C3 C4 H4 120.3 . . ?
N1 C5 C4 124.60(17) . . ?
N1 C5 H5 117.7 . . ?
C4 C5 H5 117.7 . . ?
C7 C6 C3 126.71(18) . . ?
C7 C6 H6 116.6 . . ?
C3 C6 H6 116.6 . . ?
C6 C7 C8 127.33(18) . . ?
C6 C7 H7 116.3 . . ?
C8 C7 H7 116.3 . . ?
C13 C8 C9 118.22(17) . . ?
C13 C8 C7 119.36(17) . . ?
C9 C8 C7 122.42(16) . . ?
C10 C9 C8 120.58(17) . . ?
C10 C9 H9 119.7 . . ?
C8 C9 H9 119.7 . . ?
O1 C10 C9 124.33(16) . . ?
O1 C10 C11 115.49(17) . . ?
C9 C10 C11 120.17(17) . . ?
C12 C11 C10 120.28(18) . . ?
C12 C11 H11 119.9 . . ?
C10 C11 H11 119.9 . . ?
C11 C12 C13 120.09(17) . . ?
C11 C12 H12 120.0 . . ?
C13 C12 H12 120.0 . . ?
O2 C13 C12 123.88(16) . . ?
O2 C13 C8 115.41(17) . . ?
C12 C13 C8 120.66(17) . . ?
O1 C14 H14A 109.5 . . ?
O1 C14 H14B 109.5 . . ?
H14A C14 H14B 109.5 . . ?
O1 C14 H14C 109.5 . . ?
H14A C14 H14C 109.5 . . ?
H14B C14 H14C 109.5 . . ?
O2 C15 H15A 109.5 . . ?
O2 C15 H15B 109.5 . . ?
H15A C15 H15B 109.5 . . ?
O2 C15 H15C 109.5 . . ?
H15A C15 H15C 109.5 . . ?
H15B C15 H15C 109.5 . . ?

loop_
_geom_bond_atom_site_label_1
_geom_bond_atom_site_label_2
_geom_bond_distance
_geom_bond_site_symmetry_2
_geom_bond_publ_flag
O1 C10 1.3822(19) . ?
O1 C14 1.4363(19) . ?
O2 C13 1.377(2) . ?
O2 C15 1.410(2) . ?
N1 C5 1.349(2) . ?
N1 C1 1.350(2) . ?
C1 C2 1.386(2) . ?
C1 C1 1.494(3) 3 ?
C2 C3 1.396(2) . ?
C2 H2 0.9500 . ?
C3 C4 1.400(2) . ?
C3 C6 1.466(2) . ?
C4 C5 1.375(2) . ?
C4 H4 0.9500 . ?
C5 H5 0.9500 . ?
C6 C7 1.334(2) . ?
C6 H6 0.9500 . ?
C7 C8 1.463(2) . ?
C7 H7 0.9500 . ?
C8 C13 1.405(2) . ?
C8 C9 1.407(2) . ?
C9 C10 1.385(2) . ?
C9 H9 0.9500 . ?
C10 C11 1.390(2) . ?
C11 C12 1.378(2) . ?
C11 H11 0.9500 . ?
C12 C13 1.392(2) . ?
C12 H12 0.9500 . ?
C14 H14A 0.9800 . ?
C14 H14B 0.9800 . ?
C14 H14C 0.9800 . ?
C15 H15A 0.9800 . ?
C15 H15B 0.9800 . ?
C15 H15C 0.9800 . ?

loop_
_geom_torsion_atom_site_label_1
_geom_torsion_atom_site_label_2
_geom_torsion_atom_site_label_3
_geom_torsion_atom_site_label_4
_geom_torsion
_geom_torsion_site_symmetry_1
_geom_torsion_site_symmetry_2
_geom_torsion_site_symmetry_3
_geom_torsion_site_symmetry_4
_geom_torsion_publ_flag
C5 N1 C1 C2 1.4(2) . . . . ?
C5 N1 C1 C1 -178.59(17) . . . 3 ?
N1 C1 C2 C3 -0.8(3) . . . . ?
C1 C1 C2 C3 179.17(19) 3 . . . ?
C1 C2 C3 C4 -0.7(2) . . . . ?
C1 C2 C3 C6 178.86(16) . . . . ?
C2 C3 C4 C5 1.5(2) . . . . ?
C6 C3 C4 C5 -178.04(16) . . . . ?
C1 N1 C5 C4 -0.5(3) . . . . ?
C3 C4 C5 N1 -0.9(3) . . . . ?
C2 C3 C6 C7 -176.70(19) . . . . ?
C4 C3 C6 C7 2.8(3) . . . . ?
C3 C6 C7 C8 179.65(17) . . . . ?
C6 C7 C8 C13 -170.39(18) . . . . ?
C6 C7 C8 C9 10.4(3) . . . . ?
C13 C8 C9 C10 -0.2(2) . . . . ?
C7 C8 C9 C10 178.96(15) . . . . ?
C14 O1 C10 C9 -0.2(2) . . . . ?
C14 O1 C10 C11 -179.34(15) . . . . ?
C8 C9 C10 O1 -178.55(16) . . . . ?
C8 C9 C10 C11 0.5(2) . . . . ?
O1 C10 C11 C12 178.71(15) . . . . ?
C9 C10 C11 C12 -0.5(3) . . . . ?
C10 C11 C12 C13 0.1(3) . . . . ?
C15 O2 C13 C12 16.1(3) . . . . ?
C15 O2 C13 C8 -166.22(15) . . . . ?
C11 C12 C13 O2 177.74(16) . . . . ?
C11 C12 C13 C8 0.2(3) . . . . ?
C9 C8 C13 O2 -177.86(15) . . . . ?
C7 C8 C13 O2 2.9(2) . . . . ?
C9 C8 C13 C12 -0.1(2) . . . . ?
C7 C8 C13 C12 -179.36(16) . . . . ?
